data_4082797
loop_
_publ_author_name
'Arnold, Thomas'
'Braunschweig, Holger'
'Damme, Alexander'
'H\"orl, Christian'
'Kramer, Thomas'
'Krummenacher, Ivo'
'Mager, Julian'

_publ_section_title
;
 Tin-Bridgedansa-Metallocenes of the Late Transition Metals Cobalt and
 Nickel: Preparation, Molecular and Electronic Structures, and Redox
 Chemistry
;
_journal_issue 7
_journal_name_full Organometallics
_journal_page_first 1659
_journal_paper_doi 10.1021/om401212n
_journal_volume 33
_journal_year 2014
_chemical_formula_moiety 'C26 H44 Co Sn2'
_chemical_formula_sum 'C26 H44 Co Sn2'
_chemical_formula_weight 652.92
_chemical_name_common
;
?
;
_chemical_name_systematic
; 
?
;
_space_group_IT_number 14
_symmetry_cell_setting monoclinic
_symmetry_space_group_name_Hall '-P 2yn'
_symmetry_space_group_name_H-M 'P 1 21/n 1'
_atom_sites_solution_hydrogens geom
_atom_sites_solution_primary direct
_atom_sites_solution_secondary difmap
_audit_creation_method SHELXL-97
_cell_angle_alpha 90.00
_cell_angle_beta 110.145(3)
_cell_angle_gamma 90.00
_cell_formula_units_Z 4
_cell_length_a 16.7838(15)
_cell_length_b 9.1993(8)
_cell_length_c 18.4042(16)
_cell_measurement_reflns_used 9935
_cell_measurement_temperature 100(2)
_cell_measurement_theta_max 26.78
_cell_measurement_theta_min 2.36
_cell_volume 2667.8(4)
_computing_cell_refinement 'Saint+ ver. 7.68A (Bruker AXS)'
_computing_data_collection 'APEX2 ver. 2010.3 (Bruker AXS)'
_computing_data_reduction 'Saint+ ver. 7.68A (Bruker AXS)'
_computing_molecular_graphics 'XP ver. 5.1 (Bruker AXS, 1998)'
_computing_publication_material 'SHELXL-97 (Sheldrick, 2008)'
_computing_structure_refinement 'SHELXL-97 (Sheldrick, 1997)'
_computing_structure_solution 'SHELXS-97 (Sheldrick, 1990)'
_diffrn_ambient_temperature 100(2)
_diffrn_measured_fraction_theta_full 1.000
_diffrn_measured_fraction_theta_max 0.997
_diffrn_measurement_device_type 'Bruker APEX-II CCD'
_diffrn_measurement_method '\f and \w scans'
_diffrn_radiation_monochromator 'multi-layer mirror'
_diffrn_radiation_source 'rotating anode'
_diffrn_radiation_type MoK\a
_diffrn_radiation_wavelength 0.71073
_diffrn_reflns_av_R_equivalents 0.0412
_diffrn_reflns_av_sigmaI/netI 0.0302
_diffrn_reflns_limit_h_max 21
_diffrn_reflns_limit_h_min -18
_diffrn_reflns_limit_k_max 11
_diffrn_reflns_limit_k_min -11
_diffrn_reflns_limit_l_max 23
_diffrn_reflns_limit_l_min -23
_diffrn_reflns_number 30880
_diffrn_reflns_theta_full 26.00
_diffrn_reflns_theta_max 26.85
_diffrn_reflns_theta_min 1.42
_exptl_absorpt_coefficient_mu 2.482
_exptl_absorpt_correction_T_max 0.7454
_exptl_absorpt_correction_T_min 0.5671
_exptl_absorpt_correction_type multi-scan
_exptl_absorpt_process_details 'Sadabs 2008/1 (Brucker 2008)'
_exptl_crystal_colour red
_exptl_crystal_density_diffrn 1.626
_exptl_crystal_density_method 'not measured'
_exptl_crystal_description block
_exptl_crystal_F_000 1308
_exptl_crystal_size_max 0.34
_exptl_crystal_size_mid 0.33
_exptl_crystal_size_min 0.10
_refine_diff_density_max 1.238
_refine_diff_density_min -0.379
_refine_diff_density_rms 0.093
_refine_ls_extinction_method none
_refine_ls_goodness_of_fit_ref 1.028
_refine_ls_hydrogen_treatment constr
_refine_ls_matrix_type full
_refine_ls_number_parameters 274
_refine_ls_number_reflns 5722
_refine_ls_number_restraints 0
_refine_ls_restrained_S_all 1.028
_refine_ls_R_factor_all 0.0273
_refine_ls_R_factor_gt 0.0223
_refine_ls_shift/su_max 0.002
_refine_ls_shift/su_mean 0.000
_refine_ls_structure_factor_coef Fsqd
_refine_ls_weighting_details 'calc w=1/[\s^2^(Fo^2^)+(0.0295P)^2^+0.7503P] where P=(Fo^2^+2Fc^2^)/3'
_refine_ls_weighting_scheme calc
_refine_ls_wR_factor_gt 0.0542
_refine_ls_wR_factor_ref 0.0570
_reflns_number_gt 5079
_reflns_number_total 5722
_reflns_threshold_expression >2sigma(I)
_cod_data_source_file om401212n_si_002.cif
_cod_data_source_block 1
_cod_depositor_comments
;
The following automatic conversions were performed:

'_symmetry_cell_setting' value 'Monoclinic' changed to 'monoclinic'
according to
/usr/data/users/saulius/automatic-downloads/rss-feeds/ACS/lib/dictionaries/cif_core.dic
dictionary named 'cif_core.dic' version 2.4.2 from 2011-04-26.

Automatic conversion script
Id: cif_fix_values 2281 2013-09-26 08:29:07Z andrius 

 Adding full bibliography for 4082797.cif.
;
_cod_original_sg_symbol_H-M P2(1)/n
_cod_database_code 4082797

loop_
_symmetry_equiv_pos_as_xyz
'x, y, z'
'-x+1/2, y+1/2, -z+1/2'
'-x, -y, -z'
'x-1/2, -y-1/2, z-1/2'

loop_
_atom_site_label
_atom_site_type_symbol
_atom_site_fract_x
_atom_site_fract_y
_atom_site_fract_z
_atom_site_U_iso_or_equiv
_atom_site_adp_type
_atom_site_occupancy
_atom_site_symmetry_multiplicity
_atom_site_calc_flag
_atom_site_refinement_flags
Co1 Co 0.349769(19) 0.44664(3) 0.220158(17) 0.01591(8) Uani 1 1 d .
C1 C 0.41366(15) 0.5039(2) 0.14100(12) 0.0164(5) Uani 1 1 d .
C2 C 0.32748(15) 0.5516(3) 0.11490(12) 0.0188(5) Uani 1 1 d .
H2 H 0.3097 0.6501 0.1068 0.023 Uiso 1 1 calc R
C3 C 0.27167(16) 0.4289(3) 0.10264(13) 0.0210(5) Uani 1 1 d .
H3 H 0.2114 0.4315 0.0829 0.025 Uiso 1 1 calc R
C4 C 0.32212(15) 0.3052(3) 0.12506(13) 0.0219(5) Uani 1 1 d .
H4 H 0.3023 0.2081 0.1237 0.026 Uiso 1 1 calc R
C5 C 0.40915(16) 0.3503(3) 0.15054(13) 0.0199(5) Uani 1 1 d .
H5 H 0.4566 0.2875 0.1707 0.024 Uiso 1 1 calc R
C6 C 0.42782(14) 0.5211(3) 0.33293(12) 0.0174(5) Uani 1 1 d .
C7 C 0.34871(16) 0.5950(3) 0.30517(14) 0.0216(5) Uani 1 1 d .
H7 H 0.3419 0.6966 0.2957 0.026 Uiso 1 1 calc R
C8 C 0.28037(16) 0.4929(3) 0.29354(14) 0.0275(6) Uani 1 1 d .
H8 H 0.2215 0.5153 0.2768 0.033 Uiso 1 1 calc R
C9 C 0.31660(17) 0.3548(3) 0.31145(14) 0.0277(6) Uani 1 1 d .
H9 H 0.2870 0.2664 0.3104 0.033 Uiso 1 1 calc R
C10 C 0.40685(16) 0.3708(3) 0.33166(13) 0.0222(5) Uani 1 1 d .
H10 H 0.4465 0.2930 0.3425 0.027 Uiso 1 1 calc R
Sn11 Sn 0.526472(10) 0.634816(16) 0.184920(8) 0.01390(5) Uani 1 1 d .
C12 C 0.62780(15) 0.5407(3) 0.14811(13) 0.0197(5) Uani 1 1 d .
C13 C 0.61856(18) 0.3752(3) 0.14267(15) 0.0273(6) Uani 1 1 d .
H13A H 0.5642 0.3498 0.1031 0.041 Uiso 1 1 calc R
H13B H 0.6206 0.3362 0.1928 0.041 Uiso 1 1 calc R
H13C H 0.6650 0.3337 0.1286 0.041 Uiso 1 1 calc R
C14 C 0.62334(17) 0.5984(3) 0.06914(14) 0.0278(6) Uani 1 1 d .
H14A H 0.6687 0.5543 0.0543 0.042 Uiso 1 1 calc R
H14B H 0.6304 0.7042 0.0718 0.042 Uiso 1 1 calc R
H14C H 0.5681 0.5737 0.0306 0.042 Uiso 1 1 calc R
C15 C 0.71346(16) 0.5826(3) 0.20867(14) 0.0263(6) Uani 1 1 d .
H15A H 0.7180 0.5402 0.2588 0.039 Uiso 1 1 calc R
H15B H 0.7175 0.6887 0.2133 0.039 Uiso 1 1 calc R
H15C H 0.7596 0.5457 0.1926 0.039 Uiso 1 1 calc R
C16 C 0.49075(16) 0.8522(3) 0.13369(14) 0.0208(5) Uani 1 1 d .
C17 C 0.56901(17) 0.9501(3) 0.15191(15) 0.0313(6) Uani 1 1 d .
H17A H 0.5520 1.0455 0.1279 0.047 Uiso 1 1 calc R
H17B H 0.6100 0.9057 0.1314 0.047 Uiso 1 1 calc R
H17C H 0.5951 0.9617 0.2081 0.047 Uiso 1 1 calc R
C18 C 0.44855(17) 0.8369(3) 0.04587(13) 0.0252(6) Uani 1 1 d .
H18A H 0.4290 0.9324 0.0231 0.038 Uiso 1 1 calc R
H18B H 0.4000 0.7707 0.0344 0.038 Uiso 1 1 calc R
H18C H 0.4896 0.7977 0.0239 0.038 Uiso 1 1 calc R
C19 C 0.42725(18) 0.9231(3) 0.16562(15) 0.0296(6) Uani 1 1 d .
H19A H 0.4545 0.9402 0.2213 0.044 Uiso 1 1 calc R
H19B H 0.3783 0.8586 0.1568 0.044 Uiso 1 1 calc R
H19C H 0.4082 1.0159 0.1392 0.044 Uiso 1 1 calc R
Sn20 Sn 0.550321(10) 0.611737(16) 0.344760(8) 0.01381(5) Uani 1 1 d .
C21 C 0.64447(15) 0.4499(3) 0.41167(13) 0.0212(5) Uani 1 1 d .
C22 C 0.62077(17) 0.3977(3) 0.48043(14) 0.0276(6) Uani 1 1 d .
H22A H 0.5633 0.3571 0.4617 0.041 Uiso 1 1 calc R
H22B H 0.6229 0.4797 0.5150 0.041 Uiso 1 1 calc R
H22C H 0.6610 0.3227 0.5087 0.041 Uiso 1 1 calc R
C23 C 0.73386(16) 0.5139(3) 0.44111(14) 0.0294(6) Uani 1 1 d .
H23A H 0.7744 0.4384 0.4683 0.044 Uiso 1 1 calc R
H23B H 0.7360 0.5942 0.4767 0.044 Uiso 1 1 calc R
H23C H 0.7485 0.5500 0.3972 0.044 Uiso 1 1 calc R
C24 C 0.64379(18) 0.3204(3) 0.35975(16) 0.0302(6) Uani 1 1 d .
H24A H 0.6824 0.2452 0.3901 0.045 Uiso 1 1 calc R
H24B H 0.6624 0.3518 0.3173 0.045 Uiso 1 1 calc R
H24C H 0.5862 0.2809 0.3385 0.045 Uiso 1 1 calc R
C25 C 0.56730(17) 0.8155(3) 0.41167(14) 0.0230(5) Uani 1 1 d .
C26 C 0.4828(2) 0.8958(3) 0.39212(17) 0.0403(8) Uani 1 1 d .
H26A H 0.4921 0.9893 0.4193 0.061 Uiso 1 1 calc R
H26B H 0.4432 0.8371 0.4083 0.061 Uiso 1 1 calc R
H26C H 0.4590 0.9127 0.3362 0.061 Uiso 1 1 calc R
C27 C 0.59788(17) 0.7804(3) 0.49779(14) 0.0275(6) Uani 1 1 d .
H27A H 0.6538 0.7340 0.5129 0.041 Uiso 1 1 calc R
H27B H 0.5575 0.7142 0.5085 0.041 Uiso 1 1 calc R
H27C H 0.6020 0.8703 0.5274 0.041 Uiso 1 1 calc R
C28 C 0.6325(2) 0.9105(3) 0.39435(17) 0.0429(8) Uani 1 1 d .
H28A H 0.6121 0.9357 0.3392 0.064 Uiso 1 1 calc R
H28B H 0.6863 0.8576 0.4073 0.064 Uiso 1 1 calc R
H28C H 0.6412 0.9996 0.4254 0.064 Uiso 1 1 calc R

loop_
_atom_site_aniso_label
_atom_site_aniso_U_11
_atom_site_aniso_U_22
_atom_site_aniso_U_33
_atom_site_aniso_U_23
_atom_site_aniso_U_13
_atom_site_aniso_U_12
Co1 0.01306(17) 0.01850(17) 0.01560(15) 0.00097(12) 0.00420(12) -0.00143(12)
C1 0.0172(12) 0.0173(12) 0.0142(10) -0.0012(9) 0.0046(9) -0.0019(9)
C2 0.0190(13) 0.0213(13) 0.0158(11) 0.0029(9) 0.0056(9) 0.0013(9)
C3 0.0166(13) 0.0265(14) 0.0171(11) -0.0006(10) 0.0021(9) -0.0043(10)
C4 0.0223(14) 0.0199(13) 0.0227(12) -0.0025(10) 0.0068(10) -0.0051(10)
C5 0.0214(13) 0.0188(13) 0.0202(12) -0.0016(9) 0.0079(10) 0.0007(9)
C6 0.0163(12) 0.0229(13) 0.0136(10) 0.0009(9) 0.0058(9) -0.0013(9)
C7 0.0185(13) 0.0275(14) 0.0197(12) -0.0028(10) 0.0076(10) 0.0007(10)
C8 0.0152(13) 0.0468(18) 0.0218(12) -0.0042(11) 0.0078(10) -0.0025(11)
C9 0.0232(15) 0.0390(17) 0.0204(12) 0.0020(11) 0.0069(11) -0.0143(11)
C10 0.0210(14) 0.0269(14) 0.0178(12) 0.0050(10) 0.0056(10) -0.0021(10)
Sn11 0.01339(9) 0.01467(9) 0.01453(8) 0.00021(6) 0.00593(6) -0.00060(6)
C12 0.0156(12) 0.0252(14) 0.0201(11) -0.0032(10) 0.0085(9) 0.0004(10)
C13 0.0253(15) 0.0291(15) 0.0299(14) -0.0052(11) 0.0125(11) 0.0049(11)
C14 0.0225(14) 0.0408(17) 0.0231(13) -0.0014(11) 0.0119(11) 0.0017(11)
C15 0.0176(14) 0.0377(16) 0.0246(13) -0.0004(11) 0.0085(11) 0.0003(11)
C16 0.0227(14) 0.0185(13) 0.0219(12) 0.0031(9) 0.0088(10) -0.0010(10)
C17 0.0351(16) 0.0260(15) 0.0289(14) 0.0047(11) 0.0059(12) -0.0097(12)
C18 0.0264(15) 0.0267(14) 0.0217(12) 0.0064(10) 0.0071(11) 0.0015(11)
C19 0.0372(17) 0.0222(14) 0.0317(14) 0.0008(11) 0.0146(12) 0.0045(12)
Sn20 0.01236(9) 0.01519(9) 0.01400(8) -0.00014(6) 0.00471(6) -0.00087(6)
C21 0.0164(13) 0.0244(14) 0.0218(12) 0.0055(10) 0.0053(10) 0.0036(10)
C22 0.0217(14) 0.0354(16) 0.0250(13) 0.0126(11) 0.0071(11) 0.0027(11)
C23 0.0166(13) 0.0427(17) 0.0274(13) 0.0070(12) 0.0056(10) 0.0032(11)
C24 0.0307(16) 0.0266(15) 0.0352(15) 0.0051(12) 0.0140(12) 0.0073(12)
C25 0.0303(15) 0.0203(13) 0.0215(12) -0.0062(10) 0.0130(10) -0.0065(11)
C26 0.058(2) 0.0303(17) 0.0321(15) -0.0061(12) 0.0146(14) 0.0147(14)
C27 0.0289(15) 0.0335(16) 0.0226(12) -0.0064(11) 0.0121(11) -0.0101(11)
C28 0.069(2) 0.0333(17) 0.0357(16) -0.0132(13) 0.0303(16) -0.0277(16)

loop_
_atom_type_symbol
_atom_type_description
_atom_type_scat_dispersion_real
_atom_type_scat_dispersion_imag
_atom_type_scat_source
C C 0.0033 0.0016 'International Tables Vol C Tables 4.2.6.8 and 6.1.1.4'
H H 0.0000 0.0000 'International Tables Vol C Tables 4.2.6.8 and 6.1.1.4'
Co Co 0.3494 0.9721 'International Tables Vol C Tables 4.2.6.8 and 6.1.1.4'
Sn Sn -0.6537 1.4246 'International Tables Vol C Tables 4.2.6.8 and 6.1.1.4'

loop_
_geom_angle_atom_site_label_1
_geom_angle_atom_site_label_2
_geom_angle_atom_site_label_3
_geom_angle
C10 Co1 C5 108.21(10)
C10 Co1 C2 162.91(10)
C5 Co1 C2 66.01(9)
C10 Co1 C7 66.14(10)
C5 Co1 C7 151.08(10)
C2 Co1 C7 110.52(10)
C10 Co1 C4 120.84(10)
C5 Co1 C4 40.15(9)
C2 Co1 C4 66.05(9)
C7 Co1 C4 167.46(10)
C10 Co1 C8 66.49(10)
C5 Co1 C8 166.20(10)
C2 Co1 C8 122.76(10)
C7 Co1 C8 40.21(10)
C4 Co1 C8 130.28(10)
C10 Co1 C3 154.54(10)
C5 Co1 C3 66.15(10)
C2 Co1 C3 39.97(9)
C7 Co1 C3 131.06(10)
C4 Co1 C3 38.62(10)
C8 Co1 C3 112.72(10)
C10 Co1 C9 40.16(10)
C5 Co1 C9 129.25(10)
C2 Co1 C9 155.71(10)
C7 Co1 C9 65.98(10)
C4 Co1 C9 111.75(10)
C8 Co1 C9 38.63(11)
C3 Co1 C9 122.73(10)
C10 Co1 C6 39.46(9)
C5 Co1 C6 118.03(9)
C2 Co1 C6 127.30(9)
C7 Co1 C6 39.22(9)
C4 Co1 C6 152.64(9)
C8 Co1 C6 66.71(9)
C3 Co1 C6 165.78(9)
C9 Co1 C6 66.46(9)
C10 Co1 C1 125.95(9)
C5 Co1 C1 39.50(9)
C2 Co1 C1 39.39(9)
C7 Co1 C1 118.95(9)
C4 Co1 C1 66.79(9)
C8 Co1 C1 154.00(10)
C3 Co1 C1 66.68(9)
C9 Co1 C1 164.37(10)
C6 Co1 C1 107.20(9)
C2 C1 C5 104.8(2)
C2 C1 Co1 67.62(13)
C5 C1 Co1 67.34(13)
C2 C1 Sn11 127.80(17)
C5 C1 Sn11 125.73(17)
Co1 C1 Sn11 117.51(10)
C1 C2 C3 110.1(2)
C1 C2 Co1 73.00(13)
C3 C2 Co1 71.32(13)
C1 C2 H2 125.0
C3 C2 H2 125.0
Co1 C2 H2 122.3
C4 C3 C2 107.4(2)
C4 C3 Co1 70.16(13)
C2 C3 Co1 68.72(12)
C4 C3 H3 126.3
C2 C3 H3 126.3
Co1 C3 H3 126.4
C3 C4 C5 107.9(2)
C3 C4 Co1 71.22(14)
C5 C4 Co1 68.91(13)
C3 C4 H4 126.0
C5 C4 H4 126.0
Co1 C4 H4 125.4
C1 C5 C4 109.7(2)
C1 C5 Co1 73.16(14)
C4 C5 Co1 70.94(14)
C1 C5 H5 125.1
C4 C5 H5 125.1
Co1 C5 H5 122.4
C7 C6 C10 105.3(2)
C7 C6 Co1 67.80(13)
C10 C6 Co1 67.06(13)
C7 C6 Sn20 126.20(18)
C10 C6 Sn20 126.72(18)
Co1 C6 Sn20 117.58(10)
C6 C7 C8 109.8(2)
C6 C7 Co1 72.98(14)
C8 C7 Co1 70.91(14)
C6 C7 H7 125.1
C8 C7 H7 125.1
Co1 C7 H7 122.6
C9 C8 C7 107.4(2)
C9 C8 Co1 71.11(15)
C7 C8 Co1 68.88(14)
C9 C8 H8 126.3
C7 C8 H8 126.3
Co1 C8 H8 125.3
C8 C9 C10 107.6(2)
C8 C9 Co1 70.26(14)
C10 C9 Co1 67.86(14)
C8 C9 H9 126.2
C10 C9 H9 126.2
Co1 C9 H9 127.2
C6 C10 C9 109.7(2)
C6 C10 Co1 73.49(13)
C9 C10 Co1 71.97(14)
C6 C10 H10 125.2
C9 C10 H10 125.2
Co1 C10 H10 121.0
C1 Sn11 C16 105.81(9)
C1 Sn11 C12 109.60(9)
C16 Sn11 C12 110.41(9)
C1 Sn11 Sn20 98.00(6)
C16 Sn11 Sn20 115.59(6)
C12 Sn11 Sn20 116.07(6)
C14 C12 C13 108.3(2)
C14 C12 C15 109.3(2)
C13 C12 C15 110.2(2)
C14 C12 Sn11 111.41(16)
C13 C12 Sn11 109.77(16)
C15 C12 Sn11 107.82(16)
C12 C13 H13A 109.5
C12 C13 H13B 109.5
H13A C13 H13B 109.5
C12 C13 H13C 109.5
H13A C13 H13C 109.5
H13B C13 H13C 109.5
C12 C14 H14A 109.5
C12 C14 H14B 109.5
H14A C14 H14B 109.5
C12 C14 H14C 109.5
H14A C14 H14C 109.5
H14B C14 H14C 109.5
C12 C15 H15A 109.5
C12 C15 H15B 109.5
H15A C15 H15B 109.5
C12 C15 H15C 109.5
H15A C15 H15C 109.5
H15B C15 H15C 109.5
C19 C16 C18 108.3(2)
C19 C16 C17 108.9(2)
C18 C16 C17 109.6(2)
C19 C16 Sn11 110.21(16)
C18 C16 Sn11 109.07(16)
C17 C16 Sn11 110.69(17)
C16 C17 H17A 109.5
C16 C17 H17B 109.5
H17A C17 H17B 109.5
C16 C17 H17C 109.5
H17A C17 H17C 109.5
H17B C17 H17C 109.5
C16 C18 H18A 109.5
C16 C18 H18B 109.5
H18A C18 H18B 109.5
C16 C18 H18C 109.5
H18A C18 H18C 109.5
H18B C18 H18C 109.5
C16 C19 H19A 109.5
C16 C19 H19B 109.5
H19A C19 H19B 109.5
C16 C19 H19C 109.5
H19A C19 H19C 109.5
H19B C19 H19C 109.5
C6 Sn20 C25 108.66(9)
C6 Sn20 C21 105.61(9)
C25 Sn20 C21 109.32(9)
C6 Sn20 Sn11 97.75(6)
C25 Sn20 Sn11 117.39(6)
C21 Sn20 Sn11 116.52(6)
C24 C21 C23 108.5(2)
C24 C21 C22 109.0(2)
C23 C21 C22 109.4(2)
C24 C21 Sn20 109.11(16)
C23 C21 Sn20 111.41(17)
C22 C21 Sn20 109.44(16)
C21 C22 H22A 109.5
C21 C22 H22B 109.5
H22A C22 H22B 109.5
C21 C22 H22C 109.5
H22A C22 H22C 109.5
H22B C22 H22C 109.5
C21 C23 H23A 109.5
C21 C23 H23B 109.5
H23A C23 H23B 109.5
C21 C23 H23C 109.5
H23A C23 H23C 109.5
H23B C23 H23C 109.5
C21 C24 H24A 109.5
C21 C24 H24B 109.5
H24A C24 H24B 109.5
C21 C24 H24C 109.5
H24A C24 H24C 109.5
H24B C24 H24C 109.5
C28 C25 C27 109.4(2)
C28 C25 C26 110.5(2)
C27 C25 C26 107.5(2)
C28 C25 Sn20 109.63(17)
C27 C25 Sn20 109.45(17)
C26 C25 Sn20 110.40(17)
C25 C26 H26A 109.5
C25 C26 H26B 109.5
H26A C26 H26B 109.5
C25 C26 H26C 109.5
H26A C26 H26C 109.5
H26B C26 H26C 109.5
C25 C27 H27A 109.5
C25 C27 H27B 109.5
H27A C27 H27B 109.5
C25 C27 H27C 109.5
H27A C27 H27C 109.5
H27B C27 H27C 109.5
C25 C28 H28A 109.5
C25 C28 H28B 109.5
H28A C28 H28B 109.5
C25 C28 H28C 109.5
H28A C28 H28C 109.5
H28B C28 H28C 109.5

loop_
_geom_bond_atom_site_label_1
_geom_bond_atom_site_label_2
_geom_bond_distance
Co1 C10 2.064(2)
Co1 C5 2.074(2)
Co1 C2 2.080(2)
Co1 C7 2.081(2)
Co1 C4 2.101(2)
Co1 C8 2.108(2)
Co1 C3 2.114(2)
Co1 C9 2.119(2)
Co1 C6 2.149(2)
Co1 C1 2.151(2)
C1 C2 1.427(3)
C1 C5 1.429(3)
C1 Sn11 2.153(2)
C2 C3 1.434(3)
C2 H2 0.9500
C3 C4 1.394(4)
C3 H3 0.9500
C4 C5 1.433(3)
C4 H4 0.9500
C5 H5 0.9500
C6 C7 1.421(3)
C6 C10 1.425(3)
C6 Sn20 2.159(2)
C7 C8 1.440(4)
C7 H7 0.9500
C8 C9 1.398(4)
C8 H8 0.9500
C9 C10 1.437(4)
C9 H9 0.9500
C10 H10 0.9500
Sn11 C16 2.204(2)
Sn11 C12 2.212(2)
Sn11 Sn20 2.8369(3)
C12 C14 1.525(3)
C12 C13 1.529(3)
C12 C15 1.534(3)
C13 H13A 0.9800
C13 H13B 0.9800
C13 H13C 0.9800
C14 H14A 0.9800
C14 H14B 0.9800
C14 H14C 0.9800
C15 H15A 0.9800
C15 H15B 0.9800
C15 H15C 0.9800
C16 C19 1.529(4)
C16 C18 1.531(3)
C16 C17 1.531(3)
C17 H17A 0.9800
C17 H17B 0.9800
C17 H17C 0.9800
C18 H18A 0.9800
C18 H18B 0.9800
C18 H18C 0.9800
C19 H19A 0.9800
C19 H19B 0.9800
C19 H19C 0.9800
Sn20 C25 2.207(2)
Sn20 C21 2.211(2)
C21 C24 1.525(4)
C21 C23 1.526(3)
C21 C22 1.529(3)
C22 H22A 0.9800
C22 H22B 0.9800
C22 H22C 0.9800
C23 H23A 0.9800
C23 H23B 0.9800
C23 H23C 0.9800
C24 H24A 0.9800
C24 H24B 0.9800
C24 H24C 0.9800
C25 C28 1.518(4)
C25 C27 1.523(3)
C25 C26 1.528(4)
C26 H26A 0.9800
C26 H26B 0.9800
C26 H26C 0.9800
C27 H27A 0.9800
C27 H27B 0.9800
C27 H27C 0.9800
C28 H28A 0.9800
C28 H28B 0.9800
C28 H28C 0.9800

loop_
_geom_torsion_atom_site_label_1
_geom_torsion_atom_site_label_2
_geom_torsion_atom_site_label_3
_geom_torsion_atom_site_label_4
_geom_torsion
C10 Co1 C1 C2 -167.79(14)
C5 Co1 C1 C2 118.06(19)
C7 Co1 C1 C2 -87.57(15)
C4 Co1 C1 C2 80.00(14)
C8 Co1 C1 C2 -56.5(3)
C3 Co1 C1 C2 37.80(14)
C9 Co1 C1 C2 167.9(3)
C6 Co1 C1 C2 -128.50(14)
C10 Co1 C1 C5 74.15(16)
C2 Co1 C1 C5 -118.06(19)
C7 Co1 C1 C5 154.37(14)
C4 Co1 C1 C5 -38.06(14)
C8 Co1 C1 C5 -174.57(19)
C3 Co1 C1 C5 -80.25(15)
C9 Co1 C1 C5 49.9(4)
C6 Co1 C1 C5 113.44(14)
C10 Co1 C1 Sn11 -45.59(16)
C5 Co1 C1 Sn11 -119.75(18)
C2 Co1 C1 Sn11 122.20(19)
C7 Co1 C1 Sn11 34.63(15)
C4 Co1 C1 Sn11 -157.80(15)
C8 Co1 C1 Sn11 65.7(2)
C3 Co1 C1 Sn11 160.00(15)
C9 Co1 C1 Sn11 -69.9(4)
C6 Co1 C1 Sn11 -6.30(14)
C5 C1 C2 C3 -4.7(3)
Co1 C1 C2 C3 -62.08(16)
Sn11 C1 C2 C3 -170.31(16)
C5 C1 C2 Co1 57.37(15)
Sn11 C1 C2 Co1 -108.23(16)
C10 Co1 C2 C1 35.6(4)
C5 Co1 C2 C1 -37.91(13)
C7 Co1 C2 C1 111.01(14)
C4 Co1 C2 C1 -82.03(15)
C8 Co1 C2 C1 154.23(14)
C3 Co1 C2 C1 -118.8(2)
C9 Co1 C2 C1 -172.1(2)
C6 Co1 C2 C1 70.01(17)
C10 Co1 C2 C3 154.4(3)
C5 Co1 C2 C3 80.90(15)
C7 Co1 C2 C3 -130.18(15)
C4 Co1 C2 C3 36.78(15)
C8 Co1 C2 C3 -86.97(17)
C9 Co1 C2 C3 -53.3(3)
C6 Co1 C2 C3 -171.18(14)
C1 Co1 C2 C3 118.8(2)
C1 C2 C3 C4 3.4(3)
Co1 C2 C3 C4 -59.77(16)
C1 C2 C3 Co1 63.12(16)
C10 Co1 C3 C4 -44.1(3)
C5 Co1 C3 C4 38.23(14)
C2 Co1 C3 C4 118.8(2)
C7 Co1 C3 C4 -169.63(15)
C8 Co1 C3 C4 -126.79(16)
C9 Co1 C3 C4 -84.33(18)
C6 Co1 C3 C4 148.5(3)
C1 Co1 C3 C4 81.50(15)
C10 Co1 C3 C2 -162.8(2)
C5 Co1 C3 C2 -80.54(15)
C7 Co1 C3 C2 71.61(19)
C4 Co1 C3 C2 -118.8(2)
C8 Co1 C3 C2 114.45(16)
C9 Co1 C3 C2 156.91(15)
C6 Co1 C3 C2 29.8(4)
C1 Co1 C3 C2 -37.26(14)
C2 C3 C4 C5 -0.5(3)
Co1 C3 C4 C5 -59.39(16)
C2 C3 C4 Co1 58.86(16)
C10 Co1 C4 C3 159.62(15)
C5 Co1 C4 C3 -118.6(2)
C2 Co1 C4 C3 -38.03(14)
C7 Co1 C4 C3 38.7(5)
C8 Co1 C4 C3 75.53(19)
C9 Co1 C4 C3 115.68(16)
C6 Co1 C4 C3 -163.79(18)
C1 Co1 C4 C3 -81.17(15)
C10 Co1 C4 C5 -81.75(16)
C2 Co1 C4 C5 80.60(15)
C7 Co1 C4 C5 157.3(4)
C8 Co1 C4 C5 -165.84(15)
C3 Co1 C4 C5 118.6(2)
C9 Co1 C4 C5 -125.69(15)
C6 Co1 C4 C5 -45.2(3)
C1 Co1 C4 C5 37.46(13)
C2 C1 C5 C4 4.4(3)
Co1 C1 C5 C4 61.91(17)
Sn11 C1 C5 C4 170.35(16)
C2 C1 C5 Co1 -57.55(15)
Sn11 C1 C5 Co1 108.44(16)
C3 C4 C5 C1 -2.5(3)
Co1 C4 C5 C1 -63.30(16)
C3 C4 C5 Co1 60.84(17)
C10 Co1 C5 C1 -124.94(14)
C2 Co1 C5 C1 37.80(13)
C7 Co1 C5 C1 -51.5(3)
C4 Co1 C5 C1 118.5(2)
C8 Co1 C5 C1 170.0(4)
C3 Co1 C5 C1 81.71(14)
C9 Co1 C5 C1 -164.58(13)
C6 Co1 C5 C1 -83.16(15)
C10 Co1 C5 C4 116.55(15)
C2 Co1 C5 C4 -80.71(15)
C7 Co1 C5 C4 -170.02(19)
C8 Co1 C5 C4 51.5(4)
C3 Co1 C5 C4 -36.80(14)
C9 Co1 C5 C4 76.91(17)
C6 Co1 C5 C4 158.33(14)
C1 Co1 C5 C4 -118.5(2)
C10 Co1 C6 C7 -118.8(2)
C5 Co1 C6 C7 156.34(14)
C2 Co1 C6 C7 76.33(17)
C4 Co1 C6 C7 -172.46(19)
C8 Co1 C6 C7 -38.05(15)
C3 Co1 C6 C7 52.7(4)
C9 Co1 C6 C7 -80.30(16)
C1 Co1 C6 C7 114.96(15)
C5 Co1 C6 C10 -84.84(16)
C2 Co1 C6 C10 -164.86(15)
C7 Co1 C6 C10 118.8(2)
C4 Co1 C6 C10 -53.6(3)
C8 Co1 C6 C10 80.76(16)
C3 Co1 C6 C10 171.5(3)
C9 Co1 C6 C10 38.51(15)
C1 Co1 C6 C10 -126.23(15)
C10 Co1 C6 Sn20 120.8(2)
C5 Co1 C6 Sn20 35.91(15)
C2 Co1 C6 Sn20 -44.10(17)
C7 Co1 C6 Sn20 -120.43(19)
C4 Co1 C6 Sn20 67.1(2)
C8 Co1 C6 Sn20 -158.48(15)
C3 Co1 C6 Sn20 -67.7(4)
C9 Co1 C6 Sn20 159.27(15)
C1 Co1 C6 Sn20 -5.47(14)
C10 C6 C7 C8 5.0(3)
Co1 C6 C7 C8 61.72(16)
Sn20 C6 C7 C8 170.45(16)
C10 C6 C7 Co1 -56.77(16)
Sn20 C6 C7 Co1 108.73(16)
C10 Co1 C7 C6 37.51(14)
C5 Co1 C7 C6 -47.1(3)
C2 Co1 C7 C6 -124.38(14)
C4 Co1 C7 C6 163.9(4)
C8 Co1 C7 C6 118.7(2)
C3 Co1 C7 C6 -164.98(14)
C9 Co1 C7 C6 81.64(15)
C1 Co1 C7 C6 -81.77(16)
C10 Co1 C7 C8 -81.23(16)
C5 Co1 C7 C8 -165.83(19)
C2 Co1 C7 C8 116.89(15)
C4 Co1 C7 C8 45.1(5)
C3 Co1 C7 C8 76.29(18)
C9 Co1 C7 C8 -37.09(15)
C6 Co1 C7 C8 -118.7(2)
C1 Co1 C7 C8 159.50(14)
C6 C7 C8 C9 -2.0(3)
Co1 C7 C8 C9 61.03(17)
C6 C7 C8 Co1 -63.01(17)
C10 Co1 C8 C9 -37.76(14)
C5 Co1 C8 C9 32.2(5)
C2 Co1 C8 C9 158.58(14)
C7 Co1 C8 C9 -118.1(2)
C4 Co1 C8 C9 73.59(18)
C3 Co1 C8 C9 114.52(15)
C6 Co1 C8 C9 -80.92(15)
C1 Co1 C8 C9 -162.42(18)
C10 Co1 C8 C7 80.29(15)
C5 Co1 C8 C7 150.2(4)
C2 Co1 C8 C7 -83.37(16)
C4 Co1 C8 C7 -168.36(14)
C3 Co1 C8 C7 -127.42(15)
C9 Co1 C8 C7 118.1(2)
C6 Co1 C8 C7 37.13(14)
C1 Co1 C8 C7 -44.4(3)
C7 C8 C9 C10 -1.8(3)
Co1 C8 C9 C10 57.76(17)
C7 C8 C9 Co1 -59.60(16)
C10 Co1 C9 C8 119.5(2)
C5 Co1 C9 C8 -170.55(14)
C2 Co1 C9 C8 -48.3(3)
C7 Co1 C9 C8 38.59(15)
C4 Co1 C9 C8 -128.01(15)
C3 Co1 C9 C8 -86.04(17)
C6 Co1 C9 C8 81.62(16)
C1 Co1 C9 C8 150.5(3)
C5 Co1 C9 C10 69.98(18)
C2 Co1 C9 C10 -167.8(2)
C7 Co1 C9 C10 -80.87(16)
C4 Co1 C9 C10 112.52(16)
C8 Co1 C9 C10 -119.5(2)
C3 Co1 C9 C10 154.49(15)
C6 Co1 C9 C10 -37.85(14)
C1 Co1 C9 C10 31.1(4)
C7 C6 C10 C9 -6.1(3)
Co1 C6 C10 C9 -63.35(17)
Sn20 C6 C10 C9 -171.50(16)
C7 C6 C10 Co1 57.25(16)
Sn20 C6 C10 Co1 -108.15(16)
C8 C9 C10 C6 5.0(3)
Co1 C9 C10 C6 64.31(17)
C8 C9 C10 Co1 -59.26(17)
C5 Co1 C10 C6 112.26(15)
C2 Co1 C10 C6 45.0(4)
C7 Co1 C10 C6 -37.29(14)
C4 Co1 C10 C6 154.46(14)
C8 Co1 C10 C6 -81.38(16)
C3 Co1 C10 C6 -175.2(2)
C9 Co1 C10 C6 -117.7(2)
C1 Co1 C10 C6 72.16(17)
C5 Co1 C10 C9 -130.00(16)
C2 Co1 C10 C9 162.7(3)
C7 Co1 C10 C9 80.44(17)
C4 Co1 C10 C9 -87.81(18)
C8 Co1 C10 C9 36.35(16)
C3 Co1 C10 C9 -57.4(3)
C6 Co1 C10 C9 117.7(2)
C1 Co1 C10 C9 -170.11(15)
C2 C1 Sn11 C16 -25.8(2)
C5 C1 Sn11 C16 171.46(19)
Co1 C1 Sn11 C16 -107.77(12)
C2 C1 Sn11 C12 -144.83(19)
C5 C1 Sn11 C12 52.4(2)
Co1 C1 Sn11 C12 133.18(11)
C2 C1 Sn11 Sn20 93.77(19)
C5 C1 Sn11 Sn20 -68.99(19)
Co1 C1 Sn11 Sn20 11.78(11)
C1 Sn11 C12 C14 87.81(18)
C16 Sn11 C12 C14 -28.37(19)
Sn20 Sn11 C12 C14 -162.40(15)
C1 Sn11 C12 C13 -32.11(18)
C16 Sn11 C12 C13 -148.29(16)
Sn20 Sn11 C12 C13 77.68(17)
C1 Sn11 C12 C15 -152.23(16)
C16 Sn11 C12 C15 91.59(17)
Sn20 Sn11 C12 C15 -42.44(18)
C1 Sn11 C16 C19 67.15(18)
C12 Sn11 C16 C19 -174.33(16)
Sn20 Sn11 C16 C19 -40.07(19)
C1 Sn11 C16 C18 -51.67(18)
C12 Sn11 C16 C18 66.85(18)
Sn20 Sn11 C16 C18 -158.89(14)
C1 Sn11 C16 C17 -172.31(17)
C12 Sn11 C16 C17 -53.80(19)
Sn20 Sn11 C16 C17 80.47(17)
C7 C6 Sn20 C25 52.1(2)
C10 C6 Sn20 C25 -145.48(19)
Co1 C6 Sn20 C25 133.67(11)
C7 C6 Sn20 C21 169.26(19)
C10 C6 Sn20 C21 -28.3(2)
Co1 C6 Sn20 C21 -109.13(12)
C7 C6 Sn20 Sn11 -70.4(2)
C10 C6 Sn20 Sn11 92.11(19)
Co1 C6 Sn20 Sn11 11.26(11)
C1 Sn11 Sn20 C6 -12.86(9)
C16 Sn11 Sn20 C6 99.00(10)
C12 Sn11 Sn20 C6 -129.34(9)
C1 Sn11 Sn20 C25 -128.60(10)
C16 Sn11 Sn20 C25 -16.74(11)
C12 Sn11 Sn20 C25 114.92(11)
C1 Sn11 Sn20 C21 98.95(10)
C16 Sn11 Sn20 C21 -149.19(10)
C12 Sn11 Sn20 C21 -17.53(10)
C6 Sn20 C21 C24 73.75(18)
C25 Sn20 C21 C24 -169.51(17)
Sn11 Sn20 C21 C24 -33.47(19)
C6 Sn20 C21 C23 -166.44(16)
C25 Sn20 C21 C23 -49.70(19)
Sn11 Sn20 C21 C23 86.34(17)
C6 Sn20 C21 C22 -45.39(19)
C25 Sn20 C21 C22 71.36(19)
Sn11 Sn20 C21 C22 -152.61(15)
C6 Sn20 C25 C28 -157.47(19)
C21 Sn20 C25 C28 87.7(2)
Sn11 Sn20 C25 C28 -47.9(2)
C6 Sn20 C25 C27 82.56(18)
C21 Sn20 C25 C27 -32.25(19)
Sn11 Sn20 C25 C27 -167.85(14)
C6 Sn20 C25 C26 -35.6(2)
C21 Sn20 C25 C26 -150.36(18)
Sn11 Sn20 C25 C26 74.04(19)
